data_2107537
loop_
_publ_author_name
'Teteruk, Jaroslav L.'
'Glinnemann, J\"urgen'
'Heyse, Winfried'
'Johansson, Kristoffer E.'
'van de Streek, Jacco'
'Schmidt, Martin U.'

_publ_section_title
;
 Local structure in the disordered solid solution of <i>cis</i>- and
 <i>trans</i>-perinones
;
_journal_coeditor_code BI5048
_journal_issue 3
_journal_name_full 'Acta Crystallographica Section B'
_journal_page_first 416
_journal_page_last 433
_journal_paper_doi 10.1107/S2052520616004972
_journal_volume 72
_journal_year 2016
_chemical_formula_moiety 'C26 H12 N4 O2'
_chemical_formula_sum 'C26 H12 N4 O2'
_chemical_formula_weight 412.40
_chemical_name_common 'Vat Red 14'
_space_group_IT_number 14
_symmetry_cell_setting monoclinic
_symmetry_space_group_name_Hall '-P 2ybc'
_symmetry_space_group_name_H-M 'P 1 21/c 1'
_atom_sites_solution_hydrogens geom
_atom_sites_solution_primary direct
_atom_sites_solution_secondary difmap
_audit_creation_method SHELXL-97
_cell_angle_alpha 90.00
_cell_angle_beta 99.021(2)
_cell_angle_gamma 90.00
_cell_formula_units_Z 2
_cell_length_a 11.7980(16)
_cell_length_b 4.8049(6)
_cell_length_c 16.239(2)
_cell_measurement_reflns_used 947
_cell_measurement_temperature 293(2)
_cell_measurement_theta_max 20.82
_cell_measurement_theta_min 1.75
_cell_volume 909.2(2)
_computing_structure_refinement 'SHELXL-97 (Sheldrick, 1997)'
_computing_structure_solution 'SHELXS-97 (Sheldrick, 1990)'
_diffrn_ambient_temperature 293(2)
_diffrn_measured_fraction_theta_full 0.997
_diffrn_measured_fraction_theta_max 0.997
_diffrn_measurement_device_type
;
three-circle diffractometer with SIEMENS CCD detector
;
_diffrn_measurement_method 'omega- and phi-scans, step width 0.3 deg.'
_diffrn_radiation_monochromator graphite
_diffrn_radiation_source 'fine-focus sealed tube'
_diffrn_radiation_type MoK\a
_diffrn_radiation_wavelength 0.71073
_diffrn_reflns_av_R_equivalents 0.0748
_diffrn_reflns_av_sigmaI/netI 0.0654
_diffrn_reflns_limit_h_max 11
_diffrn_reflns_limit_h_min -11
_diffrn_reflns_limit_k_max 4
_diffrn_reflns_limit_k_min -4
_diffrn_reflns_limit_l_max 16
_diffrn_reflns_limit_l_min -16
_diffrn_reflns_number 3103
_diffrn_reflns_theta_full 20.82
_diffrn_reflns_theta_max 20.82
_diffrn_reflns_theta_min 1.75
_diffrn_standards_number 947
_exptl_absorpt_coefficient_mu 0.099
_exptl_absorpt_correction_type none
_exptl_crystal_colour brown
_exptl_crystal_density_diffrn 1.506
_exptl_crystal_density_meas 1.549
_exptl_crystal_density_method 'not measured'
_exptl_crystal_description plate
_exptl_crystal_F_000 424
_exptl_crystal_size_max 0.3
_exptl_crystal_size_mid 0.06
_exptl_crystal_size_min 0.02
_refine_diff_density_max 0.149
_refine_diff_density_min -0.158
_refine_ls_extinction_coef 0.014(4)
_refine_ls_extinction_expression Fc^*^=kFc[1+0.001xFc^2^\l^3^/sin(2\q)]^-1/4^
_refine_ls_extinction_method SHELXL
_refine_ls_goodness_of_fit_ref 1.148
_refine_ls_hydrogen_treatment mixed
_refine_ls_matrix_type full
_refine_ls_number_parameters 175
_refine_ls_number_reflns 947
_refine_ls_number_restraints 1
_refine_ls_restrained_S_all 1.147
_refine_ls_R_factor_all 0.1361
_refine_ls_R_factor_gt 0.0675
_refine_ls_shift/su_max 0.000
_refine_ls_shift/su_mean 0.000
_refine_ls_structure_factor_coef Fsqd
_refine_ls_weighting_details 'calc w=1/[\s^2^(Fo^2^)+(0.0631P)^2^+0.3463P] where P=(Fo^2^+2Fc^2^)/3'
_refine_ls_weighting_scheme calc
_refine_ls_wR_factor_gt 0.1374
_refine_ls_wR_factor_ref 0.1751
_reflns_number_gt 519
_reflns_number_total 947
_reflns_threshold_expression >2sigma(I)
_cod_data_source_file bi5048sup1.cif
_cod_data_source_block solid_solution_293K_Mo
_cod_database_code 2107537

loop_
_symmetry_equiv_pos_as_xyz
'x, y, z'
'-x, y+1/2, -z+1/2'
'-x, -y, -z'
'x, -y-1/2, z-1/2'

loop_
_atom_site_type_symbol
_atom_site_label
_atom_site_fract_x
_atom_site_fract_y
_atom_site_fract_z
_atom_site_U_iso_or_equiv
_atom_site_adp_type
_atom_site_calc_flag
_atom_site_refinement_flags
_atom_site_occupancy
_atom_site_symmetry_multiplicity
_atom_site_disorder_assembly
_atom_site_disorder_group
C C01 0.3745(7) 0.3447(12) 0.5360(5) 0.072(2) Uani d . 1 1 . .
C C02 0.3742(7) 0.4798(14) 0.6108(5) 0.083(2) Uani d . 1 1 . .
C C03 0.4577(5) 0.3976(11) 0.4863(5) 0.0629(19) Uani d . 1 1 . .
C C04 0.4581(7) 0.2611(13) 0.4100(5) 0.072(2) Uani d . 1 1 . .
C C05 0.5392(7) 0.3182(14) 0.3623(5) 0.082(2) Uani d . 1 1 . .
C C06 0.2827(8) 0.1381(16) 0.5105(6) 0.092(3) Uani d . 1 1 . .
C C07 0.3672(7) 0.0533(13) 0.3844(6) 0.080(2) Uani d . 1 1 . .
H H02 0.310(4) 0.440(10) 0.647(3) 0.07(2) Uiso d . 1 1 . .
H H05 0.549(4) 0.245(11) 0.305(3) 0.08(2) Uiso d . 1 1 . .
N N1 0.2862(6) 0.0035(11) 0.4353(5) 0.085(2) Uani d . 1 1 A .
N N2 0.3602(6) -0.0900(12) 0.3169(4) 0.099(2) Uani d . 1 1 A .
O O1 0.2048(5) 0.0747(11) 0.5519(4) 0.118(2) Uani d . 1 1 A .
C C08 0.1954(16) -0.194(3) 0.4118(12) 0.041(5) Uiso d P 0.54(2) 1 A 1
C C09 0.2424(17) -0.263(3) 0.3320(14) 0.047(5) Uiso d P 0.54(2) 1 A 1
C C10 0.1882(15) -0.450(3) 0.2842(13) 0.067(5) Uiso d P 0.54(2) 1 A 1
H H10 0.2153 -0.4894 0.2347 0.100 Uiso calc PR 0.54(2) 1 A 1
C C11 0.0968(15) -0.592(3) 0.2997(17) 0.060(5) Uiso d P 0.54(2) 1 A 1
H H11 0.0623 -0.7271 0.2631 0.090 Uiso calc PR 0.54(2) 1 A 1
C C12 0.056(3) -0.529(4) 0.3726(17) 0.068(7) Uiso d P 0.54(2) 1 A 1
H H12 -0.0064 -0.6323 0.3849 0.102 Uiso calc PR 0.54(2) 1 A 1
C C13 0.101(2) -0.317(6) 0.431(2) 0.103(11) Uiso d P 0.54(2) 1 A 1
H H13 0.0682 -0.2693 0.4772 0.155 Uiso calc PR 0.54(2) 1 A 1
C C081 0.236(2) -0.211(6) 0.388(2) 0.026(9) Uiso d P 0.29(2) 1 A 2
C C091 0.281(3) -0.231(6) 0.3102(18) 0.049(9) Uiso d P 0.29(2) 1 A 2
C C101 0.224(2) -0.438(4) 0.2538(16) 0.051(8) Uiso d P 0.29(2) 1 A 2
H H101 0.2527 -0.4801 0.2051 0.077 Uiso calc PR 0.29(2) 1 A 2
C C111 0.131(3) -0.571(6) 0.2713(19) 0.064(9) Uiso d P 0.29(2) 1 A 2
H H111 0.0921 -0.6885 0.2307 0.096 Uiso calc PR 0.29(2) 1 A 2
C C121 0.091(3) -0.548(6) 0.340(3) 0.040(9) Uiso d P 0.29(2) 1 A 2
H H121 0.0340 -0.6752 0.3476 0.060 Uiso calc PR 0.29(2) 1 A 2
C C131 0.123(3) -0.339(6) 0.410(2) 0.041(9) Uiso d P 0.29(2) 1 A 2
H H131 0.0852 -0.2977 0.4550 0.062 Uiso calc PR 0.29(2) 1 A 2
C C082 0.208(5) -0.179(10) 0.380(4) 0.029(16) Uiso d P 0.17(14) 1 A 3
C C092 0.163(4) -0.153(8) 0.471(3) 0.073(15) Uiso d P 0.17(14) 1 A 3
C C102 0.054(4) -0.306(8) 0.470(3) 0.079(14) Uiso d P 0.17(14) 1 A 3
H H102 0.0109 -0.2747 0.5125 0.119 Uiso calc PR 0.17(14) 1 A 3
C C112 0.017(3) -0.491(7) 0.409(2) 0.045(11) Uiso d P 0.17(14) 1 A 3
H H112 -0.0395 -0.6189 0.4175 0.068 Uiso calc PR 0.17(14) 1 A 3
C C122 0.054(7) -0.495(14) 0.347(6) 0.08(3) Uiso d P 0.17(14) 1 A 3
H H122 0.0154 -0.5745 0.2986 0.124 Uiso calc PR 0.17(14) 1 A 3
C C132 0.170(4) -0.358(8) 0.353(3) 0.057(13) Uiso d P 0.17(14) 1 A 3
H H132 0.2202 -0.4602 0.3262 0.086 Uiso calc PR 0.17(14) 1 A 3

loop_
_atom_site_aniso_label
_atom_site_aniso_U_11
_atom_site_aniso_U_22
_atom_site_aniso_U_33
_atom_site_aniso_U_12
_atom_site_aniso_U_13
_atom_site_aniso_U_23
C01 0.097(6) 0.040(4) 0.068(5) -0.003(4) -0.018(5) 0.002(4)
C02 0.100(6) 0.058(5) 0.087(6) 0.000(5) 0.003(5) 0.011(5)
C03 0.080(6) 0.044(4) 0.059(5) 0.001(3) -0.007(4) 0.011(4)
C04 0.102(6) 0.047(4) 0.060(6) 0.012(5) -0.012(4) 0.003(4)
C05 0.114(7) 0.060(5) 0.065(6) 0.004(5) -0.007(5) -0.001(4)
C06 0.108(7) 0.060(6) 0.098(8) 0.009(6) -0.016(6) 0.018(5)
C07 0.103(6) 0.041(5) 0.081(6) -0.002(4) -0.036(6) 0.005(5)
N1 0.104(5) 0.051(4) 0.085(5) -0.003(4) -0.026(5) 0.016(4)
N2 0.138(6) 0.050(3) 0.088(5) 0.007(4) -0.048(4) -0.023(3)
O1 0.122(5) 0.092(4) 0.134(5) -0.013(4) -0.007(4) 0.017(4)

loop_
_atom_type_symbol
_atom_type_description
_atom_type_scat_dispersion_real
_atom_type_scat_dispersion_imag
_atom_type_scat_source
C C 0.0033 0.0016 'International Tables Vol C Tables 4.2.6.8 and 6.1.1.4'
H H 0.0000 0.0000 'International Tables Vol C Tables 4.2.6.8 and 6.1.1.4'
N N 0.0061 0.0033 'International Tables Vol C Tables 4.2.6.8 and 6.1.1.4'
O O 0.0106 0.0060 'International Tables Vol C Tables 4.2.6.8 and 6.1.1.4'

loop_
_geom_angle_atom_site_label_1
_geom_angle_atom_site_label_2
_geom_angle_atom_site_label_3
_geom_angle_site_symmetry_1
_geom_angle_site_symmetry_3
_geom_angle
C02 C01 C03 . . 121.7(7)
C02 C01 C06 . . 117.4(9)
C03 C01 C06 . . 120.9(7)
C01 C02 C05 . 3_666 119.3(8)
C01 C02 H02 . . 121(3)
C05 C02 H02 3_666 . 120(3)
C01 C03 C04 . . 121.9(6)
C01 C03 C03 . 3_666 118.1(9)
C04 C03 C03 . 3_666 120.0(9)
C05 C04 C03 . . 120.8(7)
C05 C04 C07 . . 121.6(8)
C03 C04 C07 . . 117.5(8)
C04 C05 C02 . 3_666 120.0(8)
C04 C05 H05 . . 130(3)
C02 C05 H05 3_666 . 110(3)
O1 C06 N1 . . 118.9(9)
O1 C06 C01 . . 125.2(9)
N1 C06 C01 . . 115.9(8)
N2 C07 N1 . . 117.4(8)
N2 C07 C04 . . 123.3(11)
N1 C07 C04 . . 119.3(8)
C081 N1 C07 . . 94.3(16)
C081 N1 C06 . . 140.9(18)
C07 N1 C06 . . 124.5(7)
C07 N1 C08 . . 120.9(10)
C06 N1 C08 . . 114.6(11)
C07 N1 C082 . . 99(3)
C06 N1 C082 . . 135(3)
C091 N2 C07 . . 109.8(17)
C07 N2 C09 . . 94.9(8)
C06 O1 C092 . . 83.9(16)
C13 C08 N1 . . 147(2)
C13 C08 C09 . . 122(2)
N1 C08 C09 . . 90.8(14)
C10 C09 C08 . . 116.8(17)
C10 C09 N2 . . 127(2)
C08 C09 N2 . . 116.0(13)
C09 C10 C11 . . 126(2)
C09 C10 H10 . . 117.2
C11 C10 H10 . . 117.2
C10 C11 C12 . . 117(2)
C10 C11 H11 . . 121.5
C12 C11 H11 . . 121.5
C11 C12 C13 . . 125(2)
C11 C12 H12 . . 117.6
C13 C12 H12 . . 117.6
C08 C13 C12 . . 114(2)
C08 C13 H13 . . 123.2
C12 C13 H13 . . 123.2
N1 C081 C091 . . 111(2)
N1 C081 C131 . . 119(3)
C091 C081 C131 . . 128(3)
N2 C091 C101 . . 139(3)
N2 C091 C081 . . 106(3)
C101 C091 C081 . . 114(3)
C111 C101 C091 . . 121(3)
C111 C101 H101 . . 119.7
C091 C101 H101 . . 119.7
C121 C111 C101 . . 125(3)
C121 C111 H111 . . 117.7
C101 C111 H111 . . 117.7
C111 C121 C131 . . 129(3)
C111 C121 H121 . . 115.6
C131 C121 H121 . . 115.6
C121 C131 C081 . . 102(3)
C121 C131 H131 . . 129.0
C081 C131 H131 . . 129.0
C132 C082 N1 . . 160(5)
C132 C082 C092 . . 105(6)
N1 C082 C092 . . 71(3)
C102 C092 C082 . . 111(4)
C102 C092 O1 . . 118(3)
C082 C092 O1 . . 129(3)
C112 C102 C092 . . 121(4)
C112 C102 H102 . . 119.5
C092 C102 H102 . . 119.5
C122 C112 C102 . . 122(4)
C122 C112 H112 . . 119.2
C102 C112 H112 . . 119.2
C112 C122 C132 . . 113(6)
C112 C122 H122 . . 123.3
C132 C122 H122 . . 123.3
C082 C132 C122 . . 136(7)
C082 C132 H132 . . 112.1
C122 C132 H132 . . 112.1

loop_
_geom_bond_atom_site_label_1
_geom_bond_atom_site_label_2
_geom_bond_site_symmetry_2
_geom_bond_distance
C01 C02 . 1.378(8)
C01 C03 . 1.388(8)
C01 C06 . 1.480(9)
C02 C05 3_666 1.426(9)
C02 H02 . 1.05(5)
C03 C04 . 1.403(8)
C03 C03 3_666 1.422(11)
C04 C05 . 1.351(8)
C04 C07 . 1.476(8)
C05 C02 3_666 1.426(9)
C05 H05 . 1.02(5)
C06 O1 . 1.258(8)
C06 N1 . 1.389(9)
C07 N2 . 1.285(8)
C07 N1 . 1.378(8)
N1 C081 . 1.36(3)
N1 C08 . 1.438(17)
N1 C082 . 1.47(5)
N1 C092 . 1.81(5)
N2 C091 . 1.15(4)
N2 C09 . 1.67(2)
O1 C092 . 1.72(4)
C08 C13 . 1.34(3)
C08 C09 . 1.52(3)
C09 C10 . 1.29(2)
C10 C11 . 1.33(2)
C10 H10 . 0.9300
C11 C12 . 1.38(3)
C11 H11 . 0.9300
C12 C13 . 1.44(3)
C12 H12 . 0.9300
C13 H13 . 0.9300
C081 C091 . 1.45(5)
C081 C131 . 1.56(5)
C091 C101 . 1.44(3)
C101 C111 . 1.34(4)
C101 H101 . 0.9300
C111 C121 . 1.28(6)
C111 H111 . 0.9300
C121 C131 . 1.53(6)
C121 H121 . 0.9300
C131 H131 . 0.9300
C082 C132 . 1.03(5)
C082 C092 . 1.65(8)
C092 C102 . 1.47(6)
C102 C112 . 1.35(5)
C102 H102 . 0.9300
C112 C122 . 1.16(12)
C112 H112 . 0.9300
C122 C132 . 1.51(8)
C122 H122 . 0.9300
C132 H132 . 0.9300

loop_
_geom_torsion_atom_site_label_1
_geom_torsion_atom_site_label_2
_geom_torsion_atom_site_label_3
_geom_torsion_atom_site_label_4
_geom_torsion_site_symmetry_1
_geom_torsion_site_symmetry_4
_geom_torsion
C03 C01 C02 C05 . 3_666 0.7(9)
C06 C01 C02 C05 . 3_666 -179.6(5)
C02 C01 C03 C04 . . -179.8(5)
C06 C01 C03 C04 . . 0.6(8)
C02 C01 C03 C03 . 3_666 -1.5(9)
C06 C01 C03 C03 . 3_666 178.8(6)
C01 C03 C04 C05 . . 179.3(6)
C03 C03 C04 C05 3_666 . 1.1(9)
C01 C03 C04 C07 . . -1.0(7)
C03 C03 C04 C07 3_666 . -179.2(6)
C03 C04 C05 C02 . 3_666 -0.2(9)
C07 C04 C05 C02 . 3_666 -180.0(5)
C02 C01 C06 O1 . . -0.5(9)
C03 C01 C06 O1 . . 179.2(7)
C02 C01 C06 N1 . . -179.3(5)
C03 C01 C06 N1 . . 0.3(8)
C05 C04 C07 N2 . . 1.5(9)
C03 C04 C07 N2 . . -178.3(5)
C05 C04 C07 N1 . . -179.8(6)
C03 C04 C07 N1 . . 0.5(7)
C05 C04 C07 C091 . . -1(2)
C03 C04 C07 C091 . . 179.2(18)
C05 C04 C07 C081 . . 168(3)
C03 C04 C07 C081 . . -12(3)
N2 C07 N1 C081 . . 4.6(13)
C04 C07 N1 C081 . . -174.2(13)
C091 C07 N1 C081 . . 6.3(14)
N2 C07 N1 C06 . . 179.2(5)
C04 C07 N1 C06 . . 0.4(8)
C091 C07 N1 C06 . . -179.0(8)
C081 C07 N1 C06 . . 174.7(14)
N2 C07 N1 C08 . . -2.1(10)
C04 C07 N1 C08 . . 179.1(8)
C091 C07 N1 C08 . . -0.4(10)
C081 C07 N1 C08 . . -6.7(16)
N2 C07 N1 C082 . . -9(2)
C04 C07 N1 C082 . . 172(2)
C091 C07 N1 C082 . . -7(2)
C081 C07 N1 C082 . . -14(2)
N2 C07 N1 C092 . . 0(3)
C04 C07 N1 C092 . . -179(3)
C091 C07 N1 C092 . . 2(3)
C081 C07 N1 C092 . . -5(3)
O1 C06 N1 C081 . . -8(2)
C01 C06 N1 C081 . . 171(2)
C092 C06 N1 C081 . . -8(2)
O1 C06 N1 C07 . . -179.7(6)
C01 C06 N1 C07 . . -0.8(8)
C092 C06 N1 C07 . . -179.8(12)
O1 C06 N1 C08 . . 1.5(10)
C01 C06 N1 C08 . . -179.6(8)
C092 C06 N1 C08 . . 1.5(14)
O1 C06 N1 C082 . . 12(3)
C01 C06 N1 C082 . . -169(3)
C092 C06 N1 C082 . . 12(3)
O1 C06 N1 C092 . . 0.0(13)
C01 C06 N1 C092 . . 178.9(12)
N1 C07 N2 C091 . . 3.2(14)
C04 C07 N2 C091 . . -178.1(13)
C081 C07 N2 C091 . . 6.4(15)
N1 C07 N2 C09 . . 1.5(7)
C04 C07 N2 C09 . . -179.7(6)
C091 C07 N2 C09 . . -1.7(15)
C081 C07 N2 C09 . . 4.7(10)
N1 C06 O1 C092 . . 0.0(13)
C01 C06 O1 C092 . . -178.8(12)
C081 N1 C08 C13 . . 167(5)
C07 N1 C08 C13 . . -178(2)
C06 N1 C08 C13 . . 1(3)
C082 N1 C08 C13 . . -160(8)
C092 N1 C08 C13 . . 3(3)
C081 N1 C08 C09 . . -13(3)
C07 N1 C08 C09 . . 1.1(12)
C06 N1 C08 C09 . . 179.9(7)
C082 N1 C08 C09 . . 19(6)
C092 N1 C08 C09 . . -178(2)
C13 C08 C09 C10 . . -1(2)
N1 C08 C09 C10 . . 179.0(11)
C13 C08 C09 N2 . . 179.4(14)
N1 C08 C09 N2 . . -0.1(12)
C091 N2 C09 C10 . . 6(5)
C07 N2 C09 C10 . . -179.8(13)
C091 N2 C09 C08 . . -175(6)
C07 N2 C09 C08 . . -0.8(11)
C08 C09 C10 C11 . . -2(2)
N2 C09 C10 C11 . . 177.3(10)
C09 C10 C11 C12 . . 1(2)
C10 C11 C12 C13 . . 2(3)
N1 C08 C13 C12 . . -176(2)
C09 C08 C13 C12 . . 4(3)
C11 C12 C13 C08 . . -5(3)
C07 N1 C081 C091 . . -9.3(19)
C06 N1 C081 C091 . . 177.7(11)
C08 N1 C081 C091 . . 158(5)
C082 N1 C081 C091 . . 102(16)
C092 N1 C081 C091 . . 169(3)
C07 N1 C081 C131 . . -173(2)
C06 N1 C081 C131 . . 14(4)
C08 N1 C081 C131 . . -5(2)
C082 N1 C081 C131 . . -61(14)
C092 N1 C081 C131 . . 5(2)
C06 N1 C081 C07 . . -173.0(18)
C08 N1 C081 C07 . . 167(3)
C082 N1 C081 C07 . . 112(15)
C092 N1 C081 C07 . . 178.1(13)
N2 C07 C081 N1 . . -175.8(12)
C04 C07 C081 N1 . . 16(4)
C091 C07 C081 N1 . . -171(2)
N2 C07 C081 C091 . . -5.1(11)
N1 C07 C081 C091 . . 171(2)
C04 C07 C081 C091 . . -173(2)
N2 C07 C081 C131 . . -156(7)
N1 C07 C081 C131 . . 20(6)
C04 C07 C081 C131 . . 36(9)
C091 C07 C081 C131 . . -151(8)
C07 N2 C091 C101 . . -179(3)
C09 N2 C091 C101 . . -172(8)
C07 N2 C091 C081 . . -9(2)
C09 N2 C091 C081 . . -3(4)
C09 N2 C091 C07 . . 6(6)
N1 C081 C091 N2 . . 13(3)
C131 C081 C091 N2 . . 174(2)
C07 C081 C091 N2 . . 5.8(13)
N1 C081 C091 C101 . . -174.7(19)
C131 C081 C091 C101 . . -13(4)
C07 C081 C091 C101 . . 178.4(19)
N1 C081 C091 C07 . . 6.8(14)
C131 C081 C091 C07 . . 168(3)
N1 C07 C091 N2 . . -177.2(12)
C04 C07 C091 N2 . . 4(3)
C081 C07 C091 N2 . . -171(2)
N2 C07 C091 C081 . . 171(2)
N1 C07 C091 C081 . . -6.3(13)
C04 C07 C091 C081 . . 174.8(17)
N2 C091 C101 C111 . . 177(3)
C081 C091 C101 C111 . . 7(3)
C091 C101 C111 C121 . . -7(3)
C101 C111 C121 C131 . . 11(4)
C111 C121 C131 C081 . . -13(4)
N1 C081 C131 C121 . . 175(2)
C091 C081 C131 C121 . . 15(4)
C07 C081 C131 C121 . . 159(6)
C081 N1 C082 C132 . . 26(13)
C07 N1 C082 C132 . . 10E1(2)
C06 N1 C082 C132 . . -9E1(2)
C08 N1 C082 C132 . . -68(19)
C092 N1 C082 C132 . . -8E1(2)
C081 N1 C082 C092 . . 106(15)
C07 N1 C082 C092 . . 176.2(14)
C06 N1 C082 C092 . . -14(3)
C08 N1 C082 C092 . . 12(5)
C132 C082 C092 C102 . . -23(5)
N1 C082 C092 C102 . . 177(3)
C132 C082 C092 O1 . . 172(4)
N1 C082 C092 O1 . . 12(3)
C132 C082 C092 N1 . . 160(5)
C132 C082 C092 C06 . . 166(4)
N1 C082 C092 C06 . . 6.5(16)
C06 O1 C092 C102 . . -173(3)
C06 O1 C092 C082 . . -10(3)
C06 O1 C092 N1 . . 0.0(9)
C081 N1 C092 C102 . . -24(8)
C07 N1 C092 C102 . . -19(10)
C06 N1 C092 C102 . . 162(8)
C08 N1 C092 C102 . . -16(7)
C082 N1 C092 C102 . . -8(8)
C081 N1 C092 C082 . . -15(3)
C07 N1 C092 C082 . . -10(4)
C06 N1 C092 C082 . . 170(2)
C08 N1 C092 C082 . . -8(3)
C081 N1 C092 O1 . . 174.2(19)
C07 N1 C092 O1 . . 179(2)
C06 N1 C092 O1 . . 0.0(8)
C08 N1 C092 O1 . . -178(3)
C082 N1 C092 O1 . . -170(3)
C081 N1 C092 C06 . . 174.3(15)
C07 N1 C092 C06 . . 179(3)
C08 N1 C092 C06 . . -178(2)
C082 N1 C092 C06 . . -170(2)
O1 C06 C092 C102 . . 14(6)
N1 C06 C092 C102 . . -166(7)
O1 C06 C092 C082 . . 173(2)
N1 C06 C092 C082 . . -7.4(18)
N1 C06 C092 O1 . . 180.0(13)
O1 C06 C092 N1 . . -180.0(13)
C082 C092 C102 C112 . . 14(4)
O1 C092 C102 C112 . . -179(3)
N1 C092 C102 C112 . . 21(10)
C06 C092 C102 C112 . . 171(5)
C092 C102 C112 C122 . . -17(6)
C102 C112 C122 C132 . . 21(7)
N1 C082 C132 C122 . . 12E1(2)
C092 C082 C132 C122 . . 40(8)
C112 C122 C132 C082 . . -43(10)
